data_2220607
loop_
_publ_author_name
'Liu, Bin'
'Yang, Bo-Lun'

_publ_section_title Poly[(\m-5,7-dihydroxy-4-oxo-2-phenyl-4<i>H</i>-chromene-8-sulfonato)potassium(I)]
_journal_coeditor_code RZ2268
_journal_issue 1
_journal_name_full 'Acta Crystallographica Section E'
_journal_page_first m66
_journal_page_last m67
_journal_paper_doi 10.1107/S1600536808041779
_journal_volume 65
_journal_year 2009
_chemical_formula_iupac '[K (C15 H9 O7 S)]'
_chemical_formula_moiety 'C15 H9 K O7 S'
_chemical_formula_sum 'C15 H9 K O7 S'
_chemical_formula_weight 372.38
_chemical_name_systematic
;
Poly[(\m-5,7-dihydroxy-4-oxo-2-phenyl-4<i>H</i>-chromene-8-\
sulfonato)potassium(I)]
;
_space_group_IT_number 56
_symmetry_cell_setting orthorhombic
_symmetry_space_group_name_Hall '-P 2ab 2ac'
_symmetry_space_group_name_H-M 'P c c n'
_atom_sites_solution_hydrogens geom
_atom_sites_solution_primary direct
_atom_sites_solution_secondary difmap
_audit_creation_method SHELXL-97
_cell_angle_alpha 90.00
_cell_angle_beta 90.00
_cell_angle_gamma 90.00
_cell_formula_units_Z 8
_cell_length_a 19.0846(19)
_cell_length_b 20.6555(19)
_cell_length_c 7.5148(7)
_cell_measurement_reflns_used 2056
_cell_measurement_temperature 296(2)
_cell_measurement_theta_max 20.91
_cell_measurement_theta_min 2.91
_cell_volume 2962.3(5)
_computing_cell_refinement 'SAINT-Plus (Bruker, 1999)'
_computing_data_collection 'SMART (Bruker, 1999)'
_computing_data_reduction 'SAINT-Plus (Bruker, 1999)'
_computing_molecular_graphics 'SHELXTL (Sheldrick, 2008)'
_computing_publication_material 'SHELXTL (Sheldrick, 2008)'
_computing_structure_refinement 'SHELXL97 (Sheldrick, 2008)'
_computing_structure_solution 'SHELXS97 (Sheldrick, 2008)'
_diffrn_ambient_temperature 296(2)
_diffrn_measured_fraction_theta_full 0.999
_diffrn_measured_fraction_theta_max 0.999
_diffrn_measurement_device_type 'Bruker SMART-1000 CCD area-detector'
_diffrn_measurement_method '\f and \w'
_diffrn_radiation_monochromator graphite
_diffrn_radiation_source 'fine-focus sealed tube'
_diffrn_radiation_type MoK\a
_diffrn_radiation_wavelength 0.71073
_diffrn_reflns_av_R_equivalents 0.0492
_diffrn_reflns_av_sigmaI/netI 0.0339
_diffrn_reflns_limit_h_max 22
_diffrn_reflns_limit_h_min -21
_diffrn_reflns_limit_k_max 22
_diffrn_reflns_limit_k_min -24
_diffrn_reflns_limit_l_max 8
_diffrn_reflns_limit_l_min -7
_diffrn_reflns_number 13998
_diffrn_reflns_theta_full 25.10
_diffrn_reflns_theta_max 25.10
_diffrn_reflns_theta_min 1.45
_diffrn_standards_decay_% 0
_diffrn_standards_interval_count 100
_diffrn_standards_number 0
_exptl_absorpt_coefficient_mu 0.537
_exptl_absorpt_correction_T_max 0.9325
_exptl_absorpt_correction_T_min 0.8253
_exptl_absorpt_correction_type multi-scan
_exptl_absorpt_process_details '(SADABS; Bruker, 1999)'
_exptl_crystal_colour colourless
_exptl_crystal_density_diffrn 1.670
_exptl_crystal_density_method 'not measured'
_exptl_crystal_description plate
_exptl_crystal_F_000 1520
_exptl_crystal_size_max 0.37
_exptl_crystal_size_mid 0.20
_exptl_crystal_size_min 0.13
_refine_diff_density_max 0.261
_refine_diff_density_min -0.285
_refine_ls_extinction_coef none
_refine_ls_extinction_expression Fc^*^=kFc[1+0.001xFc^2^\l^3^/sin(2\q)]^-1/4^
_refine_ls_extinction_method 'SHELXL97 (Sheldrick, 2008)'
_refine_ls_goodness_of_fit_ref 1.016
_refine_ls_hydrogen_treatment constr
_refine_ls_matrix_type full
_refine_ls_number_parameters 220
_refine_ls_number_reflns 2637
_refine_ls_number_restraints 0
_refine_ls_restrained_S_all 1.016
_refine_ls_R_factor_all 0.0724
_refine_ls_R_factor_gt 0.0439
_refine_ls_shift/su_max 0.000
_refine_ls_shift/su_mean 0.000
_refine_ls_structure_factor_coef Fsqd
_refine_ls_weighting_details 'calc w=1/[\s^2^(Fo^2^)+(0.091P)^2^] where P=(Fo^2^+2Fc^2^)/3'
_refine_ls_weighting_scheme calc
_refine_ls_wR_factor_gt 0.1254
_refine_ls_wR_factor_ref 0.1518
_reflns_number_gt 1746
_reflns_number_total 2637
_reflns_threshold_expression I>2\s(I)
_cod_data_source_file rz2268.cif
_cod_data_source_block I
_cod_depositor_comments
;
The following automatic conversions were performed:
'_symmetry_cell_setting' value 'Orthorhombic' changed to 'orthorhombic'
according to '/home/saulius/struct/CIF-dictionaries/cif_core.dic'
dictionary named 'cif_core.dic' version 2.4.1 from 2010-06-29.

Automatic conversion script
Id: cif_fix_enum 1527 2010-12-29 10:47:43Z saulius 

The following automatic conversions were performed:

'_symmetry_cell_setting' value 'Orthorhombic' changed to
'orthorhombic' according to
/home/saulius/struct/CIF-dictionaries/cif_core.dic dictionary named
'cif_core.dic' version 2.4.1 from 2010-06-29.

Automatic conversion script
Id: cif_fix_values 1715 2011-07-08 13:25:40Z adriana 
;
_cod_database_code 2220607
_cod_database_fobs_code 2220607

loop_
_symmetry_equiv_pos_as_xyz
'x, y, z'
'-x+1/2, -y+1/2, z'
'-x, y+1/2, -z+1/2'
'x+1/2, -y, -z+1/2'
'-x, -y, -z'
'x-1/2, y-1/2, -z'
'x, -y-1/2, z-1/2'
'-x-1/2, y, z-1/2'

loop_
_atom_site_type_symbol
_atom_site_label
_atom_site_fract_x
_atom_site_fract_y
_atom_site_fract_z
_atom_site_U_iso_or_equiv
_atom_site_adp_type
_atom_site_calc_flag
_atom_site_refinement_flags
_atom_site_occupancy
_atom_site_disorder_assembly
_atom_site_disorder_group
K K1 0.13853(4) 0.30967(3) 0.70530(10) 0.0614(3) Uani d . 1 . .
S S1 0.15766(5) 0.35454(4) 0.23290(12) 0.0609(3) Uani d . 1 . .
O O1 0.24816(13) 0.46137(12) 0.4226(4) 0.0808(8) Uani d . 1 . .
H H1 0.2561 0.4241 0.3913 0.121 Uiso calc R 1 . .
O O2 0.07320(14) 0.61774(10) 0.4594(4) 0.0757(8) Uani d . 1 . .
H H2 0.0318 0.6235 0.4351 0.114 Uiso calc R 1 . .
O O3 -0.04849(13) 0.59352(11) 0.3174(3) 0.0681(7) Uani d . 1 . .
O O4 0.02313(11) 0.41527(10) 0.1793(3) 0.0518(6) Uani d . 1 . .
O O5 0.14317(13) 0.34558(12) 0.0469(3) 0.0711(7) Uani d . 1 . .
O O6 0.11604(17) 0.31214(11) 0.3432(3) 0.0830(8) Uani d . 1 . .
O O7 0.23185(16) 0.34965(14) 0.2716(4) 0.1005(11) Uani d . 1 . .
C C1 0.06796(17) 0.45769(15) 0.2611(4) 0.0483(8) Uani d . 1 . .
C C2 0.13557(17) 0.43436(15) 0.2928(4) 0.0510(8) Uani d . 1 . .
C C3 0.18152(19) 0.47689(16) 0.3815(4) 0.0587(8) Uani d . 1 . .
C C4 0.15971(19) 0.53813(16) 0.4343(5) 0.0637(9) Uani d . 1 . .
H H4 0.1910 0.5653 0.4928 0.076 Uiso calc R 1 . .
C C5 0.09334(19) 0.55884(15) 0.4016(4) 0.0574(8) Uani d . 1 . .
C C6 0.04475(17) 0.51880(14) 0.3107(4) 0.0494(8) Uani d . 1 . .
C C7 -0.02559(19) 0.53857(15) 0.2717(4) 0.0555(9) Uani d . 1 . .
C C8 -0.06835(18) 0.49192(16) 0.1810(4) 0.0563(8) Uani d . 1 . .
H H8 -0.1140 0.5029 0.1495 0.068 Uiso calc R 1 . .
C C9 -0.04401(17) 0.43304(15) 0.1409(4) 0.0515(8) Uani d . 1 . .
C C10 -0.08112(18) 0.38009(16) 0.0517(4) 0.0571(8) Uani d . 1 . .
C C11 -0.1517(2) 0.3838(2) 0.0188(6) 0.0862(13) Uani d . 1 . .
H H11 -0.1761 0.4205 0.0549 0.103 Uiso calc R 1 . .
C C12 -0.1872(3) 0.3350(2) -0.0658(8) 0.1055(16) Uani d . 1 . .
H H12 -0.2352 0.3384 -0.0857 0.127 Uiso calc R 1 . .
C C13 -0.1515(3) 0.2812(2) -0.1205(6) 0.0930(14) Uani d . 1 . .
H H13 -0.1751 0.2485 -0.1806 0.112 Uiso calc R 1 . .
C C14 -0.0811(3) 0.27500(18) -0.0878(6) 0.0805(12) Uani d . 1 . .
H H14 -0.0572 0.2380 -0.1237 0.097 Uiso calc R 1 . .
C C15 -0.0457(2) 0.32438(16) -0.0007(4) 0.0654(9) Uani d . 1 . .
H H15 0.0019 0.3202 0.0229 0.079 Uiso calc R 1 . .

loop_
_atom_site_aniso_label
_atom_site_aniso_U_11
_atom_site_aniso_U_22
_atom_site_aniso_U_33
_atom_site_aniso_U_12
_atom_site_aniso_U_13
_atom_site_aniso_U_23
K1 0.0902(6) 0.0465(5) 0.0474(5) 0.0031(3) -0.0002(4) -0.0003(3)
S1 0.0824(7) 0.0503(5) 0.0499(6) 0.0108(4) -0.0088(4) -0.0111(4)
O1 0.0802(18) 0.0717(17) 0.0906(19) 0.0055(13) -0.0169(15) -0.0260(15)
O2 0.110(2) 0.0437(13) 0.0731(18) 0.0056(13) -0.0029(16) -0.0139(12)
O3 0.0923(18) 0.0503(14) 0.0618(15) 0.0184(12) 0.0040(12) -0.0021(11)
O4 0.0652(14) 0.0425(12) 0.0477(13) -0.0009(10) 0.0000(10) -0.0024(10)
O5 0.0899(17) 0.0801(17) 0.0432(15) 0.0097(13) -0.0021(11) -0.0177(12)
O6 0.144(2) 0.0461(14) 0.0583(15) 0.0019(14) 0.0097(16) 0.0017(12)
O7 0.089(2) 0.089(2) 0.124(3) 0.0313(16) -0.0417(18) -0.0468(17)
C1 0.065(2) 0.0459(18) 0.0340(17) -0.0041(14) 0.0040(14) 0.0003(13)
C2 0.068(2) 0.0476(18) 0.0368(17) 0.0016(15) -0.0004(15) -0.0012(14)
C3 0.074(2) 0.0527(19) 0.050(2) -0.0003(17) -0.0002(17) -0.0027(16)
C4 0.082(3) 0.050(2) 0.059(2) -0.0092(17) -0.0038(18) -0.0100(17)
C5 0.084(2) 0.0445(18) 0.0434(19) -0.0014(16) 0.0025(17) -0.0013(15)
C6 0.069(2) 0.0425(17) 0.0366(17) 0.0021(15) 0.0032(15) 0.0009(13)
C7 0.083(2) 0.0437(18) 0.0395(17) 0.0045(16) 0.0111(16) 0.0056(14)
C8 0.067(2) 0.055(2) 0.047(2) 0.0026(16) 0.0066(16) 0.0026(15)
C9 0.063(2) 0.0546(19) 0.0368(17) -0.0023(16) 0.0067(15) 0.0058(14)
C10 0.067(2) 0.056(2) 0.048(2) -0.0070(16) 0.0021(16) 0.0012(16)
C11 0.080(3) 0.080(3) 0.099(3) -0.005(2) -0.006(2) -0.021(3)
C12 0.081(3) 0.096(3) 0.139(5) -0.013(3) -0.012(3) -0.021(3)
C13 0.106(4) 0.088(3) 0.085(3) -0.039(3) -0.015(3) -0.006(3)
C14 0.116(4) 0.057(2) 0.069(3) -0.015(2) 0.002(2) -0.0078(19)
C15 0.085(3) 0.059(2) 0.052(2) -0.0076(19) -0.0020(18) 0.0029(17)

loop_
_atom_type_symbol
_atom_type_description
_atom_type_scat_dispersion_real
_atom_type_scat_dispersion_imag
_atom_type_scat_source
C C 0.0033 0.0016 'International Tables Vol C Tables 4.2.6.8 and 6.1.1.4'
H H 0.0000 0.0000 'International Tables Vol C Tables 4.2.6.8 and 6.1.1.4'
O O 0.0106 0.0060 'International Tables Vol C Tables 4.2.6.8 and 6.1.1.4'
S S 0.1246 0.1234 'International Tables Vol C Tables 4.2.6.8 and 6.1.1.4'
K K 0.2009 0.2494 'International Tables Vol C Tables 4.2.6.8 and 6.1.1.4'

loop_
_geom_angle_atom_site_label_1
_geom_angle_atom_site_label_2
_geom_angle_atom_site_label_3
_geom_angle_site_symmetry_1
_geom_angle_site_symmetry_3
_geom_angle
_geom_angle_publ_flag
O3 K1 O7 5_566 8_656 112.50(9) ?
O3 K1 O5 5_566 1_556 82.73(7) ?
O7 K1 O5 8_656 1_556 72.70(8) ?
O3 K1 O6 5_566 7_566 127.89(9) ?
O7 K1 O6 8_656 7_566 111.02(10) ?
O5 K1 O6 1_556 7_566 84.11(8) ?
O3 K1 O6 5_566 . 79.69(8) ?
O7 K1 O6 8_656 . 108.95(10) ?
O5 K1 O6 1_556 . 161.50(8) ?
O6 K1 O6 7_566 . 111.35(7) ?
O3 K1 S1 5_566 7_566 145.54(6) ?
O7 K1 S1 8_656 7_566 101.41(7) ?
O5 K1 S1 1_556 7_566 102.33(6) ?
O6 K1 S1 7_566 7_566 24.13(6) ?
O6 K1 S1 . 7_566 95.45(5) ?
O3 K1 O5 5_566 7_566 134.72(7) ?
O7 K1 O5 8_656 7_566 109.43(8) ?
O5 K1 O5 1_556 7_566 126.38(7) ?
O6 K1 O5 7_566 7_566 43.85(7) ?
O6 K1 O5 . 7_566 71.21(6) ?
S1 K1 O5 7_566 7_566 24.25(4) ?
O3 K1 K1 5_566 7_565 111.17(5) ?
O7 K1 K1 8_656 7_565 109.12(6) ?
O5 K1 K1 1_556 7_565 162.75(6) ?
O6 K1 K1 7_566 7_565 79.25(6) ?
O6 K1 K1 . 7_565 35.35(5) ?
S1 K1 K1 7_566 7_565 60.42(2) ?
O5 K1 K1 7_566 7_565 36.40(4) ?
O3 K1 K1 5_566 7_566 117.97(5) ?
O7 K1 K1 8_656 7_566 90.78(8) ?
O5 K1 K1 1_556 7_566 49.41(6) ?
O6 K1 K1 7_566 7_566 35.37(6) ?
O6 K1 K1 . 7_566 146.71(6) ?
S1 K1 K1 7_566 7_566 53.48(2) ?
O5 K1 K1 7_566 7_566 77.10(4) ?
K1 K1 K1 7_565 7_566 113.47(3) ?
O3 K1 K1 5_566 2 160.42(6) ?
O7 K1 K1 8_656 2 49.44(7) ?
O5 K1 K1 1_556 2 96.34(5) ?
O6 K1 K1 7_566 2 71.15(7) ?
O6 K1 K1 . 2 98.28(6) ?
S1 K1 K1 7_566 2 53.85(2) ?
O5 K1 K1 7_566 2 60.52(4) ?
K1 K1 K1 7_565 2 74.040(15) ?
K1 K1 K1 7_566 2 74.040(15) ?
O5 S1 O6 . . 111.97(16) ?
O5 S1 O7 . . 111.99(17) ?
O6 S1 O7 . . 112.33(19) ?
O5 S1 C2 . . 108.86(15) ?
O6 S1 C2 . . 106.85(15) ?
O7 S1 C2 . . 104.36(16) ?
O5 S1 K1 . 7_565 78.02(11) ?
O6 S1 K1 . 7_565 51.24(10) ?
O7 S1 K1 . 7_565 92.71(12) ?
C2 S1 K1 . 7_565 156.86(12) ?
C3 O1 H1 . . 109.5 ?
C5 O2 H2 . . 109.5 ?
C7 O3 K1 . 5_566 152.5(2) ?
C9 O4 C1 . . 120.6(2) ?
S1 O5 K1 . 1_554 167.47(15) ?
S1 O5 K1 . 7_565 77.73(11) ?
K1 O5 K1 1_554 7_565 94.19(7) ?
S1 O6 K1 . 7_565 104.63(13) ?
S1 O6 K1 . . 119.49(16) ?
K1 O6 K1 7_565 . 109.29(8) ?
S1 O7 K1 . 8_655 153.43(16) ?
O4 C1 C6 . . 120.2(3) ?
O4 C1 C2 . . 115.6(3) ?
C6 C1 C2 . . 124.2(3) ?
C1 C2 C3 . . 116.1(3) ?
C1 C2 S1 . . 120.0(2) ?
C3 C2 S1 . . 123.8(3) ?
O1 C3 C4 . . 115.7(3) ?
O1 C3 C2 . . 123.2(3) ?
C4 C3 C2 . . 121.1(3) ?
C5 C4 C3 . . 120.9(3) ?
C5 C4 H4 . . 119.5 ?
C3 C4 H4 . . 119.5 ?
O2 C5 C4 . . 119.4(3) ?
O2 C5 C6 . . 119.7(3) ?
C4 C5 C6 . . 120.9(3) ?
C1 C6 C5 . . 116.8(3) ?
C1 C6 C7 . . 120.2(3) ?
C5 C6 C7 . . 123.0(3) ?
O3 C7 C8 . . 122.4(3) ?
O3 C7 C6 . . 121.6(3) ?
C8 C7 C6 . . 116.0(3) ?
C9 C8 C7 . . 121.4(3) ?
C9 C8 H8 . . 119.3 ?
C7 C8 H8 . . 119.3 ?
C8 C9 O4 . . 121.6(3) ?
C8 C9 C10 . . 127.9(3) ?
O4 C9 C10 . . 110.5(3) ?
C11 C10 C15 . . 118.2(3) ?
C11 C10 C9 . . 121.0(3) ?
C15 C10 C9 . . 120.8(3) ?
C10 C11 C12 . . 121.9(4) ?
C10 C11 H11 . . 119.1 ?
C12 C11 H11 . . 119.1 ?
C13 C12 C11 . . 119.4(4) ?
C13 C12 H12 . . 120.3 ?
C11 C12 H12 . . 120.3 ?
C12 C13 C14 . . 120.7(4) ?
C12 C13 H13 . . 119.6 ?
C14 C13 H13 . . 119.6 ?
C13 C14 C15 . . 119.5(4) ?
C13 C14 H14 . . 120.3 ?
C15 C14 H14 . . 120.3 ?
C14 C15 C10 . . 120.3(4) ?
C14 C15 H15 . . 119.8 ?
C10 C15 H15 . . 119.8 ?

loop_
_geom_bond_atom_site_label_1
_geom_bond_atom_site_label_2
_geom_bond_site_symmetry_2
_geom_bond_distance
_geom_bond_publ_flag
K1 O5 1_556 2.674(2) y
K1 O6 7_566 2.754(2) y
K1 O7 8_656 2.655(3) y
K1 O3 5_566 2.642(2) y
K1 O6 . 2.756(3) y
K1 S1 7_566 3.4177(12) ?
S1 O5 . 1.437(2) ?
S1 O6 . 1.444(3) ?
S1 O7 . 1.449(3) ?
S1 C2 . 1.760(3) ?
O1 C3 . 1.347(4) ?
O1 H1 . 0.8200 ?
O2 C5 . 1.348(4) ?
O2 H2 . 0.8200 ?
O3 C7 . 1.264(4) ?
O3 K1 5_566 2.642(2) ?
O4 C9 . 1.364(4) ?
O4 C1 . 1.370(4) ?
O5 K1 1_554 2.674(2) ?
O6 K1 7_565 2.754(2) ?
O7 K1 8_655 2.655(3) ?
C1 C6 . 1.389(4) ?
C1 C2 . 1.398(4) ?
C2 C3 . 1.409(5) ?
C3 C4 . 1.389(5) ?
C4 C5 . 1.359(5) ?
C4 H4 . 0.9300 ?
C5 C6 . 1.418(4) ?
C6 C7 . 1.433(5) ?
C7 C8 . 1.435(5) ?
C8 C9 . 1.336(4) ?
C8 H8 . 0.9300 ?
C9 C10 . 1.466(4) ?
C10 C11 . 1.371(5) ?
C10 C15 . 1.391(5) ?
C11 C12 . 1.372(6) ?
C11 H11 . 0.9300 ?
C12 C13 . 1.366(6) ?
C12 H12 . 0.9300 ?
C13 C14 . 1.372(6) ?
C13 H13 . 0.9300 ?
C14 C15 . 1.387(5) ?
C14 H14 . 0.9300 ?
C15 H15 . 0.9300 ?

loop_
_geom_hbond_atom_site_label_D
_geom_hbond_atom_site_label_H
_geom_hbond_atom_site_label_A
_geom_hbond_site_symmetry_A
_geom_hbond_distance_DH
_geom_hbond_distance_HA
_geom_hbond_distance_DA
_geom_hbond_angle_DHA
O1 H1 O7 . 0.82 1.84 2.588(4) 152
O2 H2 O3 . 0.82 1.87 2.604(4) 148

loop_
_geom_torsion_atom_site_label_1
_geom_torsion_atom_site_label_2
_geom_torsion_atom_site_label_3
_geom_torsion_atom_site_label_4
_geom_torsion_site_symmetry_1
_geom_torsion_site_symmetry_2
_geom_torsion_site_symmetry_3
_geom_torsion_site_symmetry_4
_geom_torsion
_geom_torsion_publ_flag
O6 S1 O5 K1 . . . 1_554 -89.8(8) ?
O7 S1 O5 K1 . . . 1_554 37.4(8) ?
C2 S1 O5 K1 . . . 1_554 152.3(7) ?
K1 S1 O5 K1 7_565 . . 1_554 -50.7(7) ?
O6 S1 O5 K1 . . . 7_565 -39.14(14) ?
O7 S1 O5 K1 . . . 7_565 88.08(15) ?
C2 S1 O5 K1 . . . 7_565 -157.05(13) ?
O5 S1 O6 K1 . . . 7_565 52.35(18) ?
O7 S1 O6 K1 . . . 7_565 -74.68(17) ?
C2 S1 O6 K1 . . . 7_565 171.45(13) ?
O5 S1 O6 K1 . . . . 175.02(14) ?
O7 S1 O6 K1 . . . . 48.0(2) ?
C2 S1 O6 K1 . . . . -65.88(19) ?
K1 S1 O6 K1 7_565 . . . 122.7(2) ?
O3 K1 O6 S1 5_566 . . . 86.63(17) ?
O7 K1 O6 S1 8_656 . . . -23.78(19) ?
O5 K1 O6 S1 1_556 . . . 68.3(4) ?
O6 K1 O6 S1 7_566 . . . -146.56(11) ?
S1 K1 O6 S1 7_566 . . . -127.83(16) ?
O5 K1 O6 S1 7_566 . . . -128.54(18) ?
K1 K1 O6 S1 7_565 . . . -120.4(2) ?
K1 K1 O6 S1 7_566 . . . -147.10(9) ?
K1 K1 O6 S1 2 . . . -73.63(16) ?
O3 K1 O6 K1 5_566 . . 7_565 -153.01(12) ?
O7 K1 O6 K1 8_656 . . 7_565 96.58(12) ?
O5 K1 O6 K1 1_556 . . 7_565 -171.4(2) ?
O6 K1 O6 K1 7_566 . . 7_565 -26.21(19) ?
S1 K1 O6 K1 7_566 . . 7_565 -7.48(11) ?
O5 K1 O6 K1 7_566 . . 7_565 -8.18(9) ?
K1 K1 O6 K1 7_566 . . 7_565 -26.7(2) ?
K1 K1 O6 K1 2 . . 7_565 46.72(11) ?
O5 S1 O7 K1 . . . 8_655 -24.2(5) ?
O6 S1 O7 K1 . . . 8_655 102.8(5) ?
C2 S1 O7 K1 . . . 8_655 -141.8(4) ?
K1 S1 O7 K1 7_565 . . 8_655 54.0(5) ?
C9 O4 C1 C6 . . . . 1.9(4) ?
C9 O4 C1 C2 . . . . -179.6(2) ?
O4 C1 C2 C3 . . . . -178.2(3) ?
C6 C1 C2 C3 . . . . 0.2(5) ?
O4 C1 C2 S1 . . . . -1.4(4) ?
C6 C1 C2 S1 . . . . 177.0(2) ?
O5 S1 C2 C1 . . . . 55.8(3) ?
O6 S1 C2 C1 . . . . -65.3(3) ?
O7 S1 C2 C1 . . . . 175.5(3) ?
K1 S1 C2 C1 7_565 . . . -48.2(4) ?
O5 S1 C2 C3 . . . . -127.7(3) ?
O6 S1 C2 C3 . . . . 111.2(3) ?
O7 S1 C2 C3 . . . . -8.0(3) ?
K1 S1 C2 C3 7_565 . . . 128.4(3) ?
C1 C2 C3 O1 . . . . 179.6(3) ?
S1 C2 C3 O1 . . . . 2.9(5) ?
C1 C2 C3 C4 . . . . 0.4(5) ?
S1 C2 C3 C4 . . . . -176.3(3) ?
O1 C3 C4 C5 . . . . -179.4(3) ?
C2 C3 C4 C5 . . . . -0.1(5) ?
C3 C4 C5 O2 . . . . 178.0(3) ?
C3 C4 C5 C6 . . . . -0.8(5) ?
O4 C1 C6 C5 . . . . 177.3(3) ?
C2 C1 C6 C5 . . . . -1.0(4) ?
O4 C1 C6 C7 . . . . -1.9(4) ?
C2 C1 C6 C7 . . . . 179.7(3) ?
O2 C5 C6 C1 . . . . -177.4(3) ?
C4 C5 C6 C1 . . . . 1.3(5) ?
O2 C5 C6 C7 . . . . 1.8(5) ?
C4 C5 C6 C7 . . . . -179.5(3) ?
K1 O3 C7 C8 5_566 . . . -19.5(6) ?
K1 O3 C7 C6 5_566 . . . 161.6(3) ?
C1 C6 C7 O3 . . . . 179.0(3) ?
C5 C6 C7 O3 . . . . -0.2(5) ?
C1 C6 C7 C8 . . . . 0.0(4) ?
C5 C6 C7 C8 . . . . -179.2(3) ?
O3 C7 C8 C9 . . . . -177.0(3) ?
C6 C7 C8 C9 . . . . 1.9(5) ?
C7 C8 C9 O4 . . . . -2.0(5) ?
C7 C8 C9 C10 . . . . 179.1(3) ?
C1 O4 C9 C8 . . . . 0.1(4) ?
C1 O4 C9 C10 . . . . 179.1(2) ?
C8 C9 C10 C11 . . . . -8.7(5) ?
O4 C9 C10 C11 . . . . 172.3(3) ?
C8 C9 C10 C15 . . . . 171.8(3) ?
O4 C9 C10 C15 . . . . -7.2(4) ?
C15 C10 C11 C12 . . . . -1.1(6) ?
C9 C10 C11 C12 . . . . 179.5(4) ?
C10 C11 C12 C13 . . . . -0.5(8) ?
C11 C12 C13 C14 . . . . 1.6(8) ?
C12 C13 C14 C15 . . . . -1.0(7) ?
C13 C14 C15 C10 . . . . -0.6(6) ?
C11 C10 C15 C14 . . . . 1.7(5) ?
C9 C10 C15 C14 . . . . -178.9(3) ?
